data_7050266
loop_
_publ_author_name
'Xu Ji-Qing'
'Hai-Ying Bie'
'Jing Lu'
'Jie-Hui Yu'
'Xiao Zhang'

_publ_section_title
;
Syntheses, Characterization and Optical Properties
of Some Copper(I) Halides with 1,10-Phenanthroline Ligand
;
_journal_name_full 'New J.Chem.(Nouv.J.Chim.)'
_journal_year 2004
_chemical_formula_sum 'C12 H8 Br1.5 Cu1.5 N2'
_chemical_formula_weight 395.38
_space_group_IT_number 15
_symmetry_cell_setting monoclinic
_symmetry_space_group_name_Hall '-C 2yc'
_symmetry_space_group_name_H-M 'C 1 2/c 1'
_atom_sites_solution_hydrogens geom
_atom_sites_solution_primary direct
_atom_sites_solution_secondary difmap
_cell_angle_alpha 90.00
_cell_angle_beta 94.29(3)
_cell_angle_gamma 90.00
_cell_formula_units_Z 8
_cell_length_a 10.040(2)
_cell_length_b 14.516(3)
_cell_length_c 16.319(3)
_cell_measurement_reflns_used ?
_cell_measurement_temperature 293(2)
_cell_measurement_theta_max 27.48
_cell_measurement_theta_min 2.74
_cell_volume 2371.7(8)
_diffrn_ambient_temperature 293(2)
_diffrn_detector_area_resol_mean 10.0
_diffrn_measurement_device_type 'Rigaku RAXIS-RAPID'
_diffrn_measurement_method ?
_diffrn_radiation_monochromator graphite
_diffrn_radiation_source 'fine-focus sealed tube'
_diffrn_radiation_type MoK\a
_diffrn_radiation_wavelength 0.71073
_diffrn_reflns_av_R_equivalents 0.0389
_diffrn_reflns_av_sigmaI/netI 0.0521
_diffrn_reflns_limit_h_max 12
_diffrn_reflns_limit_h_min 0
_diffrn_reflns_limit_k_max 18
_diffrn_reflns_limit_k_min 0
_diffrn_reflns_limit_l_max 21
_diffrn_reflns_limit_l_min -21
_diffrn_reflns_number 2302
_diffrn_reflns_theta_max 27.48
_diffrn_reflns_theta_min 2.70
_diffrn_standards_decay_% 0
_diffrn_standards_interval_count 0
_diffrn_standards_interval_time ?
_diffrn_standards_number 0
_exptl_absorpt_coefficient_mu 7.742
_exptl_absorpt_correction_T_max 1.3408
_exptl_absorpt_correction_T_min 0.4301
_exptl_absorpt_correction_type multi-sacn
_exptl_absorpt_process_details
;
Higashi, T.(1995).Program for Absorption Correction.
Rigaku Corporation, Tokyo,Japan.
;
_exptl_crystal_colour red
_exptl_crystal_density_diffrn 2.215
_exptl_crystal_density_meas ?
_exptl_crystal_density_method 'not measured'
_exptl_crystal_description columnar
_exptl_crystal_F_000 1520
_exptl_crystal_size_max 0.295
_exptl_crystal_size_mid 0.140
_exptl_crystal_size_min 0.117
_refine_ls_extinction_coef ?
_refine_ls_extinction_method none
_refine_ls_goodness_of_fit_ref 0.914
_refine_ls_hydrogen_treatment constr
_refine_ls_matrix_type full
_refine_ls_number_parameters 155
_refine_ls_number_reflns 2302
_refine_ls_number_restraints 0
_refine_ls_restrained_S_all 0.914
_refine_ls_R_factor_all 0.0760
_refine_ls_R_factor_gt 0.0390
_refine_ls_shift/su_max 0.001
_refine_ls_shift/su_mean 0.000
_refine_ls_structure_factor_coef Fsqd
_refine_ls_weighting_details 'calc w=1/[\s^2^(Fo^2^)+(0.0447P)^2^+0.0000P] where P=(Fo^2^+2Fc^2^)/3'
_refine_ls_weighting_scheme calc
_refine_ls_wR_factor_gt 0.0772
_refine_ls_wR_factor_ref 0.0887
_reflns_number_gt 1399
_reflns_number_total 2302
_reflns_threshold_expression I>2\sigma(I)
_cod_original_sg_symbol_H-M 'C 2/c'
_cod_original_formula_sum 'C12 H8 Br1.50 Cu1.50 N2'
_cod_database_code 7050266

loop_
_symmetry_equiv_pos_as_xyz
'x, y, z'
'-x, y, -z+1/2'
'x+1/2, y+1/2, z'
'-x+1/2, y+1/2, -z+1/2'
'-x, -y, -z'
'x, -y, z-1/2'
'-x+1/2, -y+1/2, -z'
'x+1/2, -y+1/2, z-1/2'

loop_
_atom_site_label
_atom_site_type_symbol
_atom_site_fract_x
_atom_site_fract_y
_atom_site_fract_z
_atom_site_U_iso_or_equiv
_atom_site_adp_type
_atom_site_occupancy
_atom_site_symmetry_multiplicity
_atom_site_calc_flag
_atom_site_refinement_flags
_atom_site_disorder_assembly
_atom_site_disorder_group
Cu1 Cu 1.06445(9) 0.19321(5) 0.66223(4) 0.0641(3) Uani 1 1 d . . .
Cu2 Cu 1.0000 0.32933(9) 0.7500 0.2074(14) Uani 1 2 d S . .
Br1 Br 0.81548(5) 0.20567(4) 0.70335(3) 0.04442(15) Uani 1 1 d . . .
Br2 Br 1.0000 0.47825(5) 0.7500 0.0638(3) Uani 1 2 d S . .
N1 N 1.0642(4) 0.2523(3) 0.5481(2) 0.0361(9) Uani 1 1 d . . .
N2 N 1.1245(4) 0.0790(3) 0.5988(2) 0.0383(9) Uani 1 1 d . . .
C1 C 1.0320(6) 0.3373(3) 0.5233(3) 0.0532(17) Uani 1 1 d . . .
H1A H 1.0094 0.3800 0.5625 0.064 Uiso 1 1 calc R . .
C2 C 1.0306(5) 0.3656(3) 0.4420(3) 0.0500(13) Uani 1 1 d . . .
H2A H 1.0072 0.4257 0.4275 0.060 Uiso 1 1 calc R . .
C3 C 1.0645(6) 0.3029(4) 0.3826(3) 0.0501(13) Uani 1 1 d . . .
H3A H 1.0650 0.3210 0.3279 0.060 Uiso 1 1 calc R . .
C4 C 1.0982(5) 0.2118(3) 0.4059(3) 0.0399(11) Uani 1 1 d . . .
C5 C 1.1377(6) 0.1424(4) 0.3509(3) 0.0493(14) Uani 1 1 d . . .
H5A H 1.1380 0.1561 0.2953 0.059 Uiso 1 1 calc R . .
C6 C 1.1744(6) 0.0582(4) 0.3770(3) 0.0526(15) Uani 1 1 d . . .
H6A H 1.2032 0.0156 0.3397 0.063 Uiso 1 1 calc R . .
C7 C 1.1700(5) 0.0325(3) 0.4613(3) 0.0378(11) Uani 1 1 d . . .
C8 C 1.2050(5) -0.0549(3) 0.4911(3) 0.0458(12) Uani 1 1 d . . .
H8A H 1.2296 -0.1008 0.4555 0.055 Uiso 1 1 calc R . .
C9 C 1.2026(5) -0.0724(4) 0.5741(3) 0.0492(13) Uani 1 1 d . . .
H9A H 1.2293 -0.1293 0.5958 0.059 Uiso 1 1 calc R . .
C10 C 1.1590(5) -0.0028(3) 0.6245(3) 0.0483(13) Uani 1 1 d . . .
H10A H 1.1545 -0.0158 0.6801 0.058 Uiso 1 1 calc R . .
C11 C 1.1306(4) 0.0986(3) 0.5182(3) 0.0339(9) Uani 1 1 d . . .
C12 C 1.0961(5) 0.1910(3) 0.4907(3) 0.0362(10) Uani 1 1 d . . .
